data_1503357
loop_
_publ_author_name
'Li, Yifei'
'Xu, Xianxiu'
'Tan, Jing'
'Liao, Peiqiu'
'Zhang, Jingping'
'Liu, Qun'

_publ_section_title
;
 Polarity-reversible conjugate addition tuned by remote electronic effects
;
_journal_coden_ASTM ORLEF7
_journal_issue 2
_journal_name_full 'Organic Letters'
_journal_page_first 244
_journal_page_last 247
_journal_paper_doi 10.1021/ol902551m
_journal_volume 12
_journal_year 2010
_chemical_formula_sum 'C46 H47 N2 O5 S4'
_chemical_formula_weight 836.14
_space_group_IT_number 2
_symmetry_space_group_name_Hall '-P 1'
_symmetry_space_group_name_H-M 'P -1'
_atom_sites_solution_hydrogens geom
_atom_sites_solution_primary direct
_atom_sites_solution_secondary difmap
_audit_creation_method SHELXL-97
_cell_angle_alpha 90.415(2)
_cell_angle_beta 96.827(2)
_cell_angle_gamma 114.341(2)
_cell_formula_units_Z 2
_cell_length_a 10.9558(13)
_cell_length_b 11.5826(14)
_cell_length_c 19.238(2)
_cell_measurement_temperature 273(2)
_cell_volume 2204.2(4)
_computing_structure_refinement 'SHELXL-97 (Sheldrick, 1997)'
_diffrn_ambient_temperature 273(2)
_diffrn_measured_fraction_theta_full 0.976
_diffrn_measured_fraction_theta_max 0.976
_diffrn_radiation_monochromator graphite
_diffrn_radiation_source 'fine-focus sealed tube'
_diffrn_radiation_type MoK\a
_diffrn_radiation_wavelength 0.71073
_diffrn_reflns_av_R_equivalents 0.0398
_diffrn_reflns_av_sigmaI/netI 0.1155
_diffrn_reflns_limit_h_max 8
_diffrn_reflns_limit_h_min -13
_diffrn_reflns_limit_k_max 14
_diffrn_reflns_limit_k_min -13
_diffrn_reflns_limit_l_max 23
_diffrn_reflns_limit_l_min -23
_diffrn_reflns_number 12508
_diffrn_reflns_theta_full 26.05
_diffrn_reflns_theta_max 26.05
_diffrn_reflns_theta_min 1.93
_exptl_absorpt_coefficient_mu 0.784
_exptl_crystal_density_diffrn 1.640
_exptl_crystal_density_method 'not measured'
_exptl_crystal_F_000 1102
_refine_diff_density_max 2.220
_refine_diff_density_min -0.306
_refine_diff_density_rms 0.132
_refine_ls_extinction_method none
_refine_ls_goodness_of_fit_ref 1.118
_refine_ls_hydrogen_treatment mixed
_refine_ls_matrix_type full
_refine_ls_number_parameters 499
_refine_ls_number_reflns 8514
_refine_ls_number_restraints 0
_refine_ls_restrained_S_all 1.118
_refine_ls_R_factor_all 0.2195
_refine_ls_R_factor_gt 0.1240
_refine_ls_shift/su_max 2.179
_refine_ls_shift/su_mean 0.063
_refine_ls_structure_factor_coef Fsqd
_refine_ls_weighting_details 'calc w=1/[\s^2^(Fo^2^)+(0.2000P)^2^+0.0000P] where P=(Fo^2^+2Fc^2^)/3'
_refine_ls_weighting_scheme calc
_refine_ls_wR_factor_gt 0.3313
_refine_ls_wR_factor_ref 0.3959
_reflns_number_gt 3791
_reflns_number_total 8514
_reflns_threshold_expression >2sigma(I)
_cod_data_source_file ol902551m_si_003.cif
_cod_data_source_block sa047m
_cod_depositor_comments
;
 Updated bibliographic information.

 Antanas Vaitkus,
 2019-09-22
;
_cod_original_cell_volume 2204.2(5)
_cod_database_code 1503357

loop_
_symmetry_equiv_pos_as_xyz
'x, y, z'
'-x, -y, -z'

loop_
_atom_site_label
_atom_site_type_symbol
_atom_site_fract_x
_atom_site_fract_y
_atom_site_fract_z
_atom_site_U_iso_or_equiv
_atom_site_adp_type
_atom_site_occupancy
_atom_site_symmetry_multiplicity
_atom_site_calc_flag
_atom_site_refinement_flags
C45 C 0.6012(8) 1.3490(8) -0.2964(4) 0.0520(19) Uiso 1 1 d .
O5 O 0.8763(8) 1.4786(8) -0.3248(4) 0.108(3) Uiso 1 1 d .
C46 C 0.741(3) 1.410(3) -0.2647(15) 0.255(11) Uiso 1 1 d .
S1 S 0.6838(2) 0.8832(2) 0.03043(12) 0.0661(7) Uani 1 1 d .
S2 S 0.5859(3) 0.5751(2) -0.07975(12) 0.0645(7) Uani 1 1 d .
S3 S 0.4858(3) 0.7830(3) 0.12890(11) 0.0758(8) Uani 1 1 d .
S4 S 0.8237(3) 0.7192(3) -0.14874(13) 0.0778(8) Uani 1 1 d .
O3 O 0.5540(6) 0.9032(5) -0.0918(2) 0.0542(14) Uani 1 1 d .
N1 N 0.5458(6) 0.8020(6) -0.3064(3) 0.0443(15) Uani 1 1 d .
O2 O 0.3691(6) 0.5809(5) -0.1512(3) 0.0608(15) Uani 1 1 d .
O4 O 0.1867(6) 0.6537(5) -0.0160(3) 0.0639(16) Uani 1 1 d .
N2 N 0.2468(7) 0.8263(6) 0.0606(3) 0.0497(16) Uani 1 1 d .
O1 O 0.7551(6) 0.8374(6) -0.2537(3) 0.0665(16) Uani 1 1 d .
C27 C 0.3973(7) 0.7324(7) -0.3140(4) 0.0445(18) Uani 1 1 d .
H27 H 0.3604 0.7880 -0.3376 0.053 Uiso 1 1 calc R
C25 C 0.5693(7) 0.6978(7) -0.1986(4) 0.0444(18) Uani 1 1 d .
C15 C 0.3554(7) 0.8381(7) -0.2089(3) 0.0431(18) Uani 1 1 d .
H15 H 0.4484 0.9026 -0.2065 0.052 Uiso 1 1 calc R
C16 C 0.2644(8) 0.8842(7) -0.2544(4) 0.0457(18) Uani 1 1 d .
C38 C 0.6010(8) 0.8931(8) -0.3572(4) 0.0492(19) Uani 1 1 d .
C23 C 0.3489(7) 0.7137(7) -0.2426(3) 0.0425(18) Uani 1 1 d .
H23 H 0.2538 0.6529 -0.2496 0.051 Uiso 1 1 calc R
C9 C 0.4121(7) 0.8172(7) -0.0073(4) 0.0449(18) Uani 1 1 d .
C5 C 0.1412(8) 0.7856(8) 0.1027(4) 0.050(2) Uani 1 1 d .
C2 C -0.0396(9) 0.7172(8) 0.2029(4) 0.054(2) Uani 1 1 d .
C28 C 0.6490(8) 0.6662(7) -0.1491(4) 0.051(2) Uani 1 1 d .
C13 C 0.4372(8) 0.8497(7) -0.0779(4) 0.0453(18) Uani 1 1 d .
C6 C 0.0425(8) 0.6636(7) 0.1013(4) 0.051(2) Uani 1 1 d .
H6 H 0.0348 0.6036 0.0667 0.061 Uiso 1 1 calc R
C24 C 0.4269(8) 0.6554(7) -0.1936(4) 0.0445(18) Uani 1 1 d .
C8 C 0.2711(8) 0.7560(7) 0.0110(4) 0.048(2) Uani 1 1 d .
C20 C 0.2372(10) 1.0389(8) -0.3327(4) 0.061(2) Uani 1 1 d .
H20 H 0.2758 1.1123 -0.3564 0.074 Uiso 1 1 calc R
C10 C 0.5159(8) 0.8288(7) 0.0449(4) 0.0497(19) Uani 1 1 d .
C19 C 0.0972(9) 0.9745(8) -0.3394(4) 0.056(2) Uani 1 1 d .
C21 C 0.3202(9) 0.9951(8) -0.2912(4) 0.053(2) Uani 1 1 d .
H21 H 0.4136 1.0395 -0.2876 0.064 Uiso 1 1 calc R
C14 C 0.3182(8) 0.8220(8) -0.1342(4) 0.0489(19) Uani 1 1 d .
H14A H 0.2755 0.8780 -0.1251 0.059 Uiso 1 1 calc R
H14B H 0.2526 0.7355 -0.1312 0.059 Uiso 1 1 calc R
C26 C 0.6296(8) 0.7830(7) -0.2538(4) 0.0475(19) Uani 1 1 d .
C31 C 0.2148(8) 0.5650(8) -0.3961(4) 0.055(2) Uani 1 1 d .
H31 H 0.1604 0.6058 -0.3871 0.066 Uiso 1 1 calc R
C7 C -0.0468(9) 0.6296(8) 0.1521(4) 0.057(2) Uani 1 1 d .
H7 H -0.1117 0.5465 0.1513 0.068 Uiso 1 1 calc R
C36 C 0.3434(8) 0.6095(7) -0.3612(4) 0.0441(18) Uani 1 1 d .
C4 C 0.1436(9) 0.8775(8) 0.1523(4) 0.057(2) Uani 1 1 d .
H4 H 0.2055 0.9615 0.1520 0.069 Uiso 1 1 calc R
C18 C 0.0441(9) 0.8672(10) -0.3024(5) 0.068(3) Uani 1 1 d .
H18 H -0.0493 0.8228 -0.3061 0.081 Uiso 1 1 calc R
C3 C 0.0549(9) 0.8430(8) 0.2010(4) 0.060(2) Uani 1 1 d .
H3 H 0.0576 0.9043 0.2333 0.072 Uiso 1 1 calc R
C17 C 0.1252(8) 0.8237(8) -0.2601(4) 0.054(2) Uani 1 1 d .
H17 H 0.0853 0.7523 -0.2351 0.065 Uiso 1 1 calc R
C43 C 0.5818(9) 0.8599(9) -0.4276(4) 0.062(2) Uani 1 1 d .
H43 H 0.5325 0.7752 -0.4433 0.074 Uiso 1 1 calc R
C39 C 0.6691(9) 1.0212(8) -0.3363(4) 0.061(2) Uani 1 1 d .
H39 H 0.6800 1.0477 -0.2893 0.073 Uiso 1 1 calc R
C41 C 0.7080(10) 1.0724(10) -0.4540(5) 0.067(2) Uani 1 1 d .
C32 C 0.1632(10) 0.4623(9) -0.4440(4) 0.066(2) Uani 1 1 d .
H32 H 0.0752 0.4346 -0.4666 0.079 Uiso 1 1 calc R
C42 C 0.6332(11) 0.9481(11) -0.4752(5) 0.078(3) Uani 1 1 d .
H42 H 0.6170 0.9230 -0.5227 0.094 Uiso 1 1 calc R
C40 C 0.7207(10) 1.1093(9) -0.3851(5) 0.072(3) Uani 1 1 d .
H40 H 0.7648 1.1950 -0.3707 0.086 Uiso 1 1 calc R
C35 C 0.4224(10) 0.5454(9) -0.3738(5) 0.071(3) Uani 1 1 d .
H35 H 0.5093 0.5717 -0.3499 0.085 Uiso 1 1 calc R
C12 C 0.7489(11) 0.8641(10) 0.1212(5) 0.081(3) Uani 1 1 d .
H12A H 0.8251 0.8421 0.1206 0.097 Uiso 1 1 calc R
H12B H 0.7791 0.9432 0.1493 0.097 Uiso 1 1 calc R
C1 C -0.1282(10) 0.6813(10) 0.2591(5) 0.078(3) Uani 1 1 d .
H1A H -0.1078 0.7547 0.2896 0.117 Uiso 1 1 calc R
H1B H -0.1130 0.6174 0.2857 0.117 Uiso 1 1 calc R
H1C H -0.2211 0.6485 0.2384 0.117 Uiso 1 1 calc R
C22 C 0.0060(11) 1.0180(10) -0.3839(5) 0.080(3) Uani 1 1 d .
H22A H 0.0590 1.0940 -0.4053 0.121 Uiso 1 1 calc R
H22B H -0.0516 1.0351 -0.3554 0.121 Uiso 1 1 calc R
H22C H -0.0483 0.9531 -0.4197 0.121 Uiso 1 1 calc R
C44 C 0.7676(12) 1.1721(12) -0.5084(6) 0.101(4) Uani 1 1 d .
H44A H 0.7491 1.1299 -0.5541 0.151 Uiso 1 1 calc R
H44B H 0.8635 1.2167 -0.4956 0.151 Uiso 1 1 calc R
H44C H 0.7268 1.2314 -0.5092 0.151 Uiso 1 1 calc R
C29 C 0.7436(11) 0.5972(10) -0.0319(5) 0.083(3) Uani 1 1 d .
H29A H 0.7763 0.6719 0.0001 0.099 Uiso 1 1 calc R
H29B H 0.7323 0.5244 -0.0044 0.099 Uiso 1 1 calc R
C33 C 0.2410(12) 0.4012(9) -0.4582(5) 0.078(3) Uani 1 1 d .
C11 C 0.6413(12) 0.7642(11) 0.1515(5) 0.087(3) Uani 1 1 d .
H11A H 0.6636 0.7694 0.2021 0.104 Uiso 1 1 calc R
H11B H 0.6306 0.6817 0.1334 0.104 Uiso 1 1 calc R
C34 C 0.3706(11) 0.4422(9) -0.4221(6) 0.086(3) Uani 1 1 d .
H34 H 0.4236 0.3996 -0.4305 0.103 Uiso 1 1 calc R
C30 C 0.8419(14) 0.6124(14) -0.0802(6) 0.112(4) Uani 1 1 d .
H30A H 0.8254 0.5305 -0.1017 0.134 Uiso 1 1 calc R
H30B H 0.9328 0.6489 -0.0550 0.134 Uiso 1 1 calc R
C37 C 0.1882(15) 0.2912(11) -0.5149(6) 0.119(5) Uani 1 1 d .
H37A H 0.2553 0.2587 -0.5175 0.178 Uiso 1 1 calc R
H37B H 0.1693 0.3214 -0.5594 0.178 Uiso 1 1 calc R
H37C H 0.1069 0.2248 -0.5030 0.178 Uiso 1 1 calc R

loop_
_atom_site_aniso_label
_atom_site_aniso_U_11
_atom_site_aniso_U_22
_atom_site_aniso_U_33
_atom_site_aniso_U_23
_atom_site_aniso_U_13
_atom_site_aniso_U_12
S1 0.0572(14) 0.0690(15) 0.0704(14) -0.0132(11) -0.0168(11) 0.0315(12)
S2 0.0776(17) 0.0542(13) 0.0632(13) 0.0099(10) -0.0052(12) 0.0325(12)
S3 0.092(2) 0.0848(18) 0.0496(12) 0.0070(11) -0.0128(12) 0.0423(15)
S4 0.0599(15) 0.112(2) 0.0741(15) 0.0145(14) -0.0022(12) 0.0512(15)
O3 0.047(4) 0.058(3) 0.046(3) -0.004(3) -0.003(3) 0.012(3)
N1 0.041(4) 0.048(4) 0.043(3) 0.007(3) 0.007(3) 0.016(3)
O2 0.053(4) 0.066(4) 0.060(3) 0.025(3) 0.007(3) 0.021(3)
O4 0.066(4) 0.049(3) 0.059(3) -0.007(3) 0.010(3) 0.006(3)
N2 0.050(4) 0.051(4) 0.048(4) 0.006(3) 0.013(3) 0.020(3)
O1 0.050(4) 0.080(4) 0.070(4) 0.022(3) 0.007(3) 0.027(3)
C27 0.037(4) 0.055(5) 0.041(4) 0.002(3) 0.001(3) 0.020(4)
C25 0.035(4) 0.050(5) 0.047(4) 0.003(3) 0.001(3) 0.017(4)
C15 0.036(4) 0.046(4) 0.041(4) 0.003(3) 0.000(3) 0.012(3)
C16 0.045(5) 0.047(4) 0.046(4) -0.007(3) -0.001(3) 0.022(4)
C38 0.046(5) 0.066(5) 0.045(4) 0.005(4) 0.008(4) 0.031(4)
C23 0.034(4) 0.044(4) 0.044(4) -0.002(3) -0.003(3) 0.013(3)
C9 0.040(4) 0.048(4) 0.044(4) 0.001(3) 0.000(3) 0.017(4)
C5 0.056(5) 0.051(5) 0.043(4) 0.001(4) 0.000(4) 0.022(4)
C2 0.061(5) 0.058(5) 0.040(4) 0.003(4) 0.005(4) 0.021(4)
C28 0.060(5) 0.054(5) 0.048(4) -0.004(4) 0.000(4) 0.036(4)
C13 0.040(5) 0.044(4) 0.048(4) -0.002(3) -0.002(4) 0.016(4)
C6 0.060(5) 0.040(5) 0.049(4) -0.003(3) 0.000(4) 0.019(4)
C24 0.044(5) 0.041(4) 0.045(4) 0.000(3) -0.001(4) 0.016(4)
C8 0.059(5) 0.047(5) 0.034(4) 0.006(3) -0.005(4) 0.021(4)
C20 0.086(7) 0.055(5) 0.049(4) 0.007(4) 0.006(4) 0.036(5)
C10 0.053(5) 0.042(4) 0.051(4) -0.004(3) -0.005(4) 0.020(4)
C19 0.062(6) 0.061(5) 0.052(5) -0.005(4) -0.001(4) 0.036(5)
C21 0.050(5) 0.050(5) 0.056(5) 0.001(4) 0.003(4) 0.018(4)
C14 0.043(5) 0.053(5) 0.048(4) 0.000(4) 0.001(4) 0.019(4)
C26 0.029(4) 0.054(5) 0.057(4) -0.002(4) 0.000(4) 0.016(4)
C31 0.054(5) 0.059(5) 0.052(4) -0.006(4) 0.005(4) 0.024(4)
C7 0.060(6) 0.049(5) 0.059(5) 0.012(4) 0.008(4) 0.020(4)
C36 0.051(5) 0.044(4) 0.039(4) 0.001(3) 0.001(3) 0.023(4)
C4 0.055(5) 0.046(5) 0.058(5) -0.003(4) 0.004(4) 0.009(4)
C18 0.036(5) 0.095(7) 0.075(6) 0.002(5) -0.002(4) 0.033(5)
C3 0.060(6) 0.060(6) 0.055(5) -0.012(4) 0.005(4) 0.021(5)
C17 0.042(5) 0.067(5) 0.049(4) 0.010(4) 0.008(4) 0.019(4)
C43 0.063(6) 0.067(6) 0.044(4) 0.002(4) 0.012(4) 0.015(5)
C39 0.071(6) 0.053(5) 0.053(5) 0.004(4) 0.006(4) 0.022(5)
C41 0.064(6) 0.081(7) 0.067(6) 0.023(5) 0.006(5) 0.043(6)
C32 0.065(6) 0.066(6) 0.059(5) -0.009(4) -0.003(4) 0.022(5)
C42 0.085(7) 0.106(8) 0.040(5) 0.006(5) 0.004(5) 0.036(7)
C40 0.075(7) 0.064(6) 0.081(7) 0.010(5) 0.003(5) 0.035(5)
C35 0.073(7) 0.066(6) 0.075(6) -0.006(5) -0.007(5) 0.034(5)
C12 0.075(7) 0.080(7) 0.087(7) -0.017(6) -0.036(6) 0.046(6)
C1 0.070(7) 0.081(7) 0.075(6) 0.008(5) 0.012(5) 0.022(6)
C22 0.095(8) 0.096(7) 0.061(5) 0.000(5) -0.012(5) 0.056(6)
C44 0.100(9) 0.120(9) 0.085(7) 0.049(7) 0.035(7) 0.042(8)
C29 0.102(9) 0.084(7) 0.072(6) 0.013(5) -0.012(6) 0.055(7)
C33 0.091(8) 0.058(6) 0.065(6) -0.009(5) 0.005(6) 0.013(6)
C11 0.119(10) 0.089(8) 0.067(6) 0.000(6) -0.018(6) 0.065(8)
C34 0.094(8) 0.070(7) 0.099(8) -0.030(6) 0.009(7) 0.041(6)
C30 0.123(10) 0.169(13) 0.082(7) 0.015(8) -0.015(7) 0.108(10)
C37 0.170(13) 0.085(8) 0.096(8) -0.041(7) -0.002(8) 0.054(9)

loop_
_atom_type_symbol
_atom_type_description
_atom_type_scat_dispersion_real
_atom_type_scat_dispersion_imag
_atom_type_scat_source
C C 0.0033 0.0016 'International Tables Vol C Tables 4.2.6.8 and 6.1.1.4'
H H 0.0000 0.0000 'International Tables Vol C Tables 4.2.6.8 and 6.1.1.4'
N N 0.0061 0.0033 'International Tables Vol C Tables 4.2.6.8 and 6.1.1.4'
O O 0.0106 0.0060 'International Tables Vol C Tables 4.2.6.8 and 6.1.1.4'
S S 0.1246 0.1234 'International Tables Vol C Tables 4.2.6.8 and 6.1.1.4'

loop_
_geom_angle_atom_site_label_1
_geom_angle_atom_site_label_2
_geom_angle_atom_site_label_3
_geom_angle
C45 C46 O5 118.1(18)
C10 S1 C12 95.3(5)
C28 S2 C29 97.4(5)
C10 S3 C11 95.4(5)
C28 S4 C30 94.4(5)
C26 N1 C38 120.2(6)
C26 N1 C27 122.7(6)
C38 N1 C27 117.2(6)
C8 N2 C5 128.0(7)
N1 C27 C23 110.4(5)
N1 C27 C36 113.2(6)
C23 C27 C36 113.8(6)
C28 C25 C24 119.6(7)
C28 C25 C26 120.4(7)
C24 C25 C26 119.8(6)
C16 C15 C14 110.7(6)
C16 C15 C23 110.0(5)
C14 C15 C23 112.0(6)
C17 C16 C21 117.2(7)
C17 C16 C15 122.3(7)
C21 C16 C15 120.5(7)
C43 C38 C39 117.5(8)
C43 C38 N1 122.4(7)
C39 C38 N1 119.9(7)
C27 C23 C24 111.2(6)
C27 C23 C15 112.0(6)
C24 C23 C15 111.4(5)
C10 C9 C13 121.5(7)
C10 C9 C8 116.9(7)
C13 C9 C8 121.2(6)
C6 C5 C4 118.6(8)
C6 C5 N2 125.1(7)
C4 C5 N2 116.2(7)
C7 C2 C3 118.3(8)
C7 C2 C1 121.7(8)
C3 C2 C1 120.0(8)
C25 C28 S2 122.6(6)
C25 C28 S4 122.8(6)
S2 C28 S4 114.5(4)
O3 C13 C9 120.5(7)
O3 C13 C14 120.5(7)
C9 C13 C14 119.0(7)
C5 C6 C7 120.2(8)
O2 C24 C25 123.3(7)
O2 C24 C23 119.8(7)
C25 C24 C23 116.8(7)
O4 C8 N2 123.8(8)
O4 C8 C9 123.2(7)
N2 C8 C9 113.0(6)
C19 C20 C21 121.0(8)
C9 C10 S3 121.9(6)
C9 C10 S1 123.0(6)
S3 C10 S1 115.1(4)
C18 C19 C20 117.6(8)
C18 C19 C22 120.2(9)
C20 C19 C22 122.2(9)
C16 C21 C20 120.8(8)
C13 C14 C15 114.2(6)
O1 C26 N1 119.4(7)
O1 C26 C25 121.8(7)
N1 C26 C25 118.8(6)
C36 C31 C32 122.4(8)
C2 C7 C6 121.1(8)
C31 C36 C35 118.2(7)
C31 C36 C27 118.8(7)
C35 C36 C27 122.9(7)
C3 C4 C5 120.2(8)
C17 C18 C19 122.1(8)
C4 C3 C2 121.3(8)
C18 C17 C16 121.2(8)
C42 C43 C38 121.6(8)
C38 C39 C40 120.1(8)
C40 C41 C42 118.8(9)
C40 C41 C44 120.6(10)
C42 C41 C44 120.4(9)
C33 C32 C31 119.9(9)
C43 C42 C41 120.6(8)
C41 C40 C39 120.9(9)
C34 C35 C36 119.4(9)
C11 C12 S1 108.9(6)
C30 C29 S2 109.9(7)
C32 C33 C34 118.9(9)
C32 C33 C37 120.6(10)
C34 C33 C37 120.5(11)
C12 C11 S3 108.8(7)
C35 C34 C33 121.2(10)
C29 C30 S4 108.2(7)

loop_
_geom_bond_atom_site_label_1
_geom_bond_atom_site_label_2
_geom_bond_distance
C45 C46 1.45(3)
O5 C46 1.90(3)
S1 C10 1.740(9)
S1 C12 1.857(9)
S2 C28 1.736(8)
S2 C29 1.775(10)
S3 C10 1.731(8)
S3 C11 1.808(11)
S4 C28 1.751(9)
S4 C30 1.864(11)
O3 C13 1.234(9)
N1 C26 1.365(9)
N1 C38 1.436(9)
N1 C27 1.477(9)
O2 C24 1.222(9)
O4 C8 1.226(8)
N2 C8 1.368(10)
N2 C5 1.413(10)
O1 C26 1.254(9)
C27 C23 1.515(10)
C27 C36 1.537(10)
C25 C28 1.369(10)
C25 C24 1.445(10)
C25 C26 1.477(11)
C15 C16 1.510(10)
C15 C14 1.532(10)
C15 C23 1.546(10)
C16 C17 1.381(10)
C16 C21 1.413(11)
C38 C43 1.374(10)
C38 C39 1.388(11)
C23 C24 1.539(9)
C9 C10 1.387(10)
C9 C13 1.440(10)
C9 C8 1.498(11)
C5 C6 1.378(11)
C5 C4 1.414(11)
C2 C7 1.376(11)
C2 C3 1.400(12)
C2 C1 1.486(12)
C13 C14 1.513(10)
C6 C7 1.408(11)
C20 C19 1.390(12)
C20 C21 1.391(11)
C19 C18 1.379(12)
C19 C22 1.485(11)
C31 C36 1.369(10)
C31 C32 1.374(11)
C36 C35 1.391(12)
C4 C3 1.371(12)
C18 C17 1.382(11)
C43 C42 1.365(12)
C39 C40 1.381(12)
C41 C40 1.363(13)
C41 C42 1.360(14)
C41 C44 1.554(13)
C32 C33 1.361(14)
C35 C34 1.383(12)
C12 C11 1.455(15)
C29 C30 1.462(15)
C33 C34 1.388(15)
C33 C37 1.540(13)
